data_4105722
loop_
_publ_author_name
'Xiao-Ming Jiang'
'Ming-Jian Zhang'
'Hui-Yi Zeng'
'Guo-Cong Guo'
'Jin-Shun Huang'

_publ_section_title
;
 Inorganic Supramolecular Compounds with 3-D Chiral Frameworks Show
 Potential as Both Mid-IR Second-Order Nonlinear Optical and Piezoelectric
 Materials
;
_journal_name_full 'Journal of the American Chemical Society'
_journal_page_first 3410
_journal_page_last 3418
_journal_paper_doi 10.1021/ja107921a
_journal_volume 133
_journal_year 2011
_chemical_absolute_configuration ad
_chemical_formula_moiety 'As4 Bi3 Cl13 Hg8'
_chemical_formula_sum 'As4 Bi3 Cl13 Hg8'
_chemical_formula_weight 2992.19
_space_group_IT_number 152
_symmetry_cell_setting trigonal
_symmetry_space_group_name_Hall 'P 31 2"'
_symmetry_space_group_name_H-M 'P 31 2 1'
_atom_sites_solution_primary direct
_atom_sites_solution_secondary difmap
_audit_creation_method SHELXL-97
_cell_angle_alpha 90.00
_cell_angle_beta 90.00
_cell_angle_gamma 120.00
_cell_formula_units_Z 6
_cell_length_a 11.3324(4)
_cell_length_b 11.3324(4)
_cell_length_c 42.768(4)
_cell_measurement_reflns_used 5583
_cell_measurement_temperature 293(2)
_cell_measurement_theta_max 27.4758
_cell_measurement_theta_min 2.0750
_cell_volume 4756.6(5)
_computing_cell_refinement 'CrystalClear (Rigaku Corp.,2007)'
_computing_data_collection 'CrystalClear (Rigaku Corp.,2007)'
_computing_data_reduction 'CrystalClear (Rigaku Corp.,2007)'
_computing_publication_material 'Siemens SHELXTL^TM^ 5'
_computing_structure_refinement 'SHELXL-97 (Sheldrick, 1997)'
_computing_structure_solution 'SHELXS-97 (Sheldrick, 1990)'
_diffrn_ambient_temperature 293(2)
_diffrn_detector_area_resol_mean 28.5714
_diffrn_measured_fraction_theta_full 0.998
_diffrn_measured_fraction_theta_max 0.998
_diffrn_measurement_device_type 'Rigaku SATURN70'
_diffrn_measurement_method CCD_Profile_fitting
_diffrn_radiation_monochromator graphite
_diffrn_radiation_source 'fine-focus sealed tube'
_diffrn_radiation_type MoK\a
_diffrn_radiation_wavelength 0.71073
_diffrn_reflns_av_R_equivalents 0.1227
_diffrn_reflns_av_sigmaI/netI 0.0733
_diffrn_reflns_limit_h_max 13
_diffrn_reflns_limit_h_min -12
_diffrn_reflns_limit_k_max 13
_diffrn_reflns_limit_k_min -13
_diffrn_reflns_limit_l_max 51
_diffrn_reflns_limit_l_min -44
_diffrn_reflns_number 30458
_diffrn_reflns_theta_full 25.50
_diffrn_reflns_theta_max 25.50
_diffrn_reflns_theta_min 2.13
_exptl_absorpt_coefficient_mu 60.383
_exptl_absorpt_correction_T_max 1.0000
_exptl_absorpt_correction_T_min 0.0375
_exptl_absorpt_correction_type multi-scan
_exptl_crystal_colour Yellow
_exptl_crystal_density_diffrn 6.267
_exptl_crystal_description Block
_exptl_crystal_F_000 7452
_exptl_crystal_size_max 0.10
_exptl_crystal_size_mid 0.04
_exptl_crystal_size_min 0.04
_refine_diff_density_max 2.257
_refine_diff_density_min -4.416
_refine_diff_density_rms 0.635
_refine_ls_abs_structure_details 'Flack H D (1983), Acta Cryst. A39, 876-881'
_refine_ls_abs_structure_Flack -0.008(14)
_refine_ls_extinction_method none
_refine_ls_goodness_of_fit_ref 1.029
_refine_ls_matrix_type full
_refine_ls_number_parameters 254
_refine_ls_number_reflns 5920
_refine_ls_number_restraints 0
_refine_ls_restrained_S_all 1.029
_refine_ls_R_factor_all 0.0544
_refine_ls_R_factor_gt 0.0499
_refine_ls_shift/su_max 0.050
_refine_ls_shift/su_mean 0.003
_refine_ls_structure_factor_coef Fsqd
_refine_ls_weighting_details 'calc w=1/[\s^2^(Fo^2^)+(0.0660P)^2^+0.0000P] where P=(Fo^2^+2Fc^2^)/3'
_refine_ls_weighting_scheme calc
_refine_ls_wR_factor_gt 0.1141
_refine_ls_wR_factor_ref 0.1179
_reflns_number_gt 5490
_reflns_number_total 5920
_reflns_threshold_expression >2sigma(I)
_cod_data_source_file ja107921a_si_003.cif
_cod_data_source_block h
_cod_database_code 4105722

loop_
_symmetry_equiv_pos_as_xyz
'x, y, z'
'-y, x-y, z+1/3'
'-x+y, -x, z+2/3'
'y, x, -z'
'x-y, -y, -z+2/3'
'-x, -x+y, -z+1/3'

loop_
_atom_site_label
_atom_site_type_symbol
_atom_site_fract_x
_atom_site_fract_y
_atom_site_fract_z
_atom_site_U_iso_or_equiv
_atom_site_adp_type
_atom_site_occupancy
_atom_site_symmetry_multiplicity
_atom_site_calc_flag
_atom_site_refinement_flags
Hg1 Hg 1.31155(5) 0.97870(4) 0.082679(12) 0.01927(14) Uani 1 1 d .
Hg2 Hg 1.34285(5) 0.73408(5) 0.012552(12) 0.02002(13) Uani 1 1 d .
Hg3 Hg 1.61827(7) 0.61827(7) 0.0000 0.02124(17) Uani 1 2 d S
Hg4 Hg 1.22322(5) 0.61262(5) 0.098182(12) 0.02136(14) Uani 1 1 d .
Hg5 Hg 0.96311(5) 0.65364(5) 0.041969(13) 0.02226(14) Uani 1 1 d .
Hg6 Hg 1.58358(5) 1.22837(5) 0.150629(12) 0.02217(14) Uani 1 1 d .
Hg7 Hg 1.57184(5) 1.36314(5) 0.070277(12) 0.02011(13) Uani 1 1 d .
Hg8 Hg 1.28984(5) 1.31438(5) 0.130281(13) 0.02274(14) Uani 1 1 d .
Hg9 Hg 1.0000 0.38437(7) 0.1667 0.02289(19) Uani 1 2 d S
Bi1 Bi 0.85485(4) 0.72164(5) 0.131856(11) 0.01652(13) Uani 1 1 d .
Bi2 Bi 1.08000(4) 1.24093(4) 0.033498(12) 0.01738(12) Uani 1 1 d .
Bi3 Bi 0.71734(5) 0.97919(5) 0.083973(12) 0.02034(14) Uani 1 1 d .
As1 As 1.20795(11) 0.75396(11) 0.05584(3) 0.0126(3) Uani 1 1 d .
As2 As 1.49930(11) 0.72184(11) -0.02641(3) 0.0122(3) Uani 1 1 d .
As3 As 1.41468(11) 1.20284(11) 0.11022(3) 0.0123(3) Uani 1 1 d .
As4 As 1.23461(11) 0.49244(11) 0.14561(3) 0.0127(3) Uani 1 1 d .
Cl1 Cl 0.8229(3) 1.0116(3) 0.02074(8) 0.0295(10) Uani 1 1 d .
Cl2 Cl 0.8573(3) 0.4942(3) 0.11142(8) 0.0320(10) Uani 1 1 d .
Cl3 Cl 1.0009(4) 1.2293(5) 0.09398(10) 0.0563(17) Uani 1 1 d .
Cl4 Cl 1.3161(3) 1.4461(3) 0.04879(11) 0.0401(12) Uani 1 1 d .
Cl5 Cl 0.5461(3) 0.7485(3) 0.06389(9) 0.0298(10) Uani 1 1 d .
Cl6 Cl 0.9076(4) 0.8443(3) 0.07654(8) 0.0365(10) Uani 1 1 d .
Cl7 Cl 0.6160(4) 1.1084(4) 0.05614(11) 0.0589(13) Uani 1 1 d .
Cl8 Cl 0.5347(4) 0.9364(4) 0.12767(10) 0.0442(12) Uani 1 1 d .
Cl9 Cl 1.1208(4) 1.2549(4) -0.02930(9) 0.0568(12) Uani 1 1 d .
Cl10 Cl 0.5968(3) 0.5823(4) 0.12852(9) 0.0385(12) Uani 1 1 d .
Cl11 Cl 0.8513(3) 0.6589(4) 0.19348(8) 0.0315(10) Uani 1 1 d .
Cl12 Cl 0.8316(4) 0.9378(4) 0.14901(9) 0.0461(12) Uani 1 1 d .
Cl13 Cl 0.9987(4) 1.4069(4) 0.02285(14) 0.0758(16) Uani 1 1 d .

loop_
_atom_site_aniso_label
_atom_site_aniso_U_11
_atom_site_aniso_U_22
_atom_site_aniso_U_33
_atom_site_aniso_U_23
_atom_site_aniso_U_13
_atom_site_aniso_U_12
Hg1 0.0216(2) 0.01144(19) 0.0221(3) -0.00340(18) -0.00165(18) 0.00623(16)
Hg2 0.01889(18) 0.0243(2) 0.0186(3) 0.00082(18) 0.00596(18) 0.01212(15)
Hg3 0.02589(15) 0.02589(15) 0.0219(4) 0.00276(14) -0.00276(14) 0.0204(2)
Hg4 0.0261(2) 0.0199(2) 0.0203(3) 0.00295(18) -0.00115(19) 0.01319(16)
Hg5 0.01364(18) 0.0246(2) 0.0279(3) -0.00737(19) -0.00288(19) 0.00905(16)
Hg6 0.0205(2) 0.0254(2) 0.0218(3) -0.00083(19) -0.00704(19) 0.01235(16)
Hg7 0.0216(2) 0.0171(2) 0.0193(3) 0.00283(18) 0.00551(19) 0.00796(16)
Hg8 0.01994(19) 0.0214(2) 0.0313(3) -0.00675(19) -0.0002(2) 0.01364(15)
Hg9 0.0142(4) 0.0227(3) 0.0290(4) 0.00360(15) 0.0072(3) 0.00708(18)
Bi1 0.01367(18) 0.02122(19) 0.0147(2) 0.00207(17) 0.00129(17) 0.00873(15)
Bi2 0.01395(18) 0.01445(18) 0.0238(3) -0.00562(18) -0.00184(18) 0.00712(14)
Bi3 0.01309(19) 0.01571(19) 0.0297(3) -0.00612(19) -0.00148(18) 0.00533(15)
As1 0.0112(5) 0.0123(5) 0.0131(6) -0.0027(4) 0.0002(4) 0.0049(4)
As2 0.0131(4) 0.0124(5) 0.0143(6) 0.0019(4) 0.0015(4) 0.0087(4)
As3 0.0137(4) 0.0115(5) 0.0129(6) -0.0026(4) -0.0011(4) 0.0072(4)
As4 0.0102(4) 0.0132(5) 0.0150(6) -0.0016(4) 0.0000(4) 0.0061(4)
Cl1 0.0223(14) 0.0310(16) 0.0236(18) -0.0044(13) -0.0111(13) 0.0047(12)
Cl2 0.0352(15) 0.0336(15) 0.0280(19) 0.0024(14) 0.0017(14) 0.0178(12)
Cl3 0.037(2) 0.058(3) 0.032(2) -0.0191(19) 0.0015(18) -0.007(2)
Cl4 0.0192(15) 0.0164(14) 0.077(3) -0.0097(17) -0.0098(17) 0.0030(12)
Cl5 0.0233(14) 0.0256(15) 0.035(2) -0.0064(14) -0.0091(14) 0.0082(12)
Cl6 0.0641(16) 0.0437(15) 0.0233(19) 0.0058(13) 0.0099(15) 0.0431(12)
Cl7 0.0544(16) 0.0567(17) 0.092(3) 0.0422(18) 0.0396(19) 0.0475(12)
Cl8 0.0445(17) 0.054(2) 0.039(2) 0.0018(16) 0.0164(16) 0.0286(14)
Cl9 0.0661(17) 0.108(2) 0.030(2) 0.0318(17) 0.0151(16) 0.0692(15)
Cl10 0.0168(15) 0.0382(19) 0.044(2) -0.0036(17) -0.0020(15) 0.0016(14)
Cl11 0.0305(14) 0.0464(17) 0.0197(17) 0.0165(13) 0.0113(13) 0.0206(12)
Cl12 0.066(2) 0.0473(18) 0.034(2) -0.0045(16) 0.0143(17) 0.0350(15)
Cl13 0.0670(18) 0.0511(16) 0.140(4) -0.054(2) -0.056(2) 0.0524(13)

loop_
_atom_type_symbol
_atom_type_description
_atom_type_scat_dispersion_real
_atom_type_scat_dispersion_imag
_atom_type_scat_source
Cl Cl 0.1484 0.1585 'International Tables Vol C Tables 4.2.6.8 and 6.1.1.4'
As As 0.0499 2.0058 'International Tables Vol C Tables 4.2.6.8 and 6.1.1.4'
Hg Hg -2.3894 9.2266 'International Tables Vol C Tables 4.2.6.8 and 6.1.1.4'
Bi Bi -4.1077 10.2566 'International Tables Vol C Tables 4.2.6.8 and 6.1.1.4'

loop_
_geom_angle_atom_site_label_1
_geom_angle_atom_site_label_2
_geom_angle_atom_site_label_3
_geom_angle
_geom_angle_site_symmetry_1
_geom_angle_site_symmetry_3
As1 Hg1 As3 179.32(5) . .
As1 Hg2 As2 173.47(4) . .
As2 Hg3 As2 175.93(6) 4_645 .
As1 Hg4 As4 172.08(5) . .
As1 Hg5 As2 165.28(5) . 4_545
As1 Hg5 Cl6 98.29(8) . .
As2 Hg5 Cl6 95.02(8) 4_545 .
As3 Hg6 As4 175.57(5) . 6_875
As3 Hg7 As2 173.18(5) . 4_655
As3 Hg8 As4 161.47(4) . 1_565
As4 Hg9 As4 175.15(7) 6_765 .
Cl10 Bi1 Cl6 99.39(12) . .
Cl10 Bi1 Cl12 88.57(14) . .
Cl6 Bi1 Cl12 82.25(12) . .
Cl10 Bi1 Cl11 91.71(11) . .
Cl6 Bi1 Cl11 165.49(10) . .
Cl12 Bi1 Cl11 88.76(13) . .
Cl10 Bi1 Cl2 86.97(13) . .
Cl6 Bi1 Cl2 95.92(11) . .
Cl12 Bi1 Cl2 174.84(12) . .
Cl11 Bi1 Cl2 93.96(12) . .
Cl10 Bi1 Cl11 163.59(14) . 6_765
Cl6 Bi1 Cl11 90.51(11) . 6_765
Cl12 Bi1 Cl11 105.82(12) . 6_765
Cl11 Bi1 Cl11 80.97(11) . 6_765
Cl2 Bi1 Cl11 78.98(11) . 6_765
Cl13 Bi2 Cl4 88.56(13) . .
Cl13 Bi2 Cl9 83.84(17) . .
Cl4 Bi2 Cl9 97.32(13) . .
Cl13 Bi2 Cl3 88.47(18) . .
Cl4 Bi2 Cl3 88.34(13) . .
Cl9 Bi2 Cl3 170.32(15) . .
Cl13 Bi2 Cl1 93.34(12) . .
Cl4 Bi2 Cl1 176.36(12) . .
Cl9 Bi2 Cl1 85.98(10) . .
Cl3 Bi2 Cl1 88.61(11) . .
Cl13 Bi2 Cl9 157.83(14) . 4
Cl4 Bi2 Cl9 78.31(12) . 4
Cl9 Bi2 Cl9 80.26(14) . 4
Cl3 Bi2 Cl9 108.68(15) . 4
Cl1 Bi2 Cl9 100.82(11) . 4
Cl5 Bi3 Cl7 95.88(13) . .
Cl5 Bi3 Cl8 85.65(12) . .
Cl7 Bi3 Cl8 84.26(15) . .
Cl5 Bi3 Cl1 82.40(10) . .
Cl7 Bi3 Cl1 76.66(13) . .
Cl8 Bi3 Cl1 156.24(12) . .
Cl5 Bi3 Cl3 156.74(14) . .
Cl7 Bi3 Cl3 95.65(14) . .
Cl8 Bi3 Cl3 115.59(12) . .
Cl1 Bi3 Cl3 80.70(10) . .
Hg4 As1 Hg2 103.94(5) . .
Hg4 As1 Hg5 107.52(4) . .
Hg2 As1 Hg5 112.18(5) . .
Hg4 As1 Hg1 100.06(5) . .
Hg2 As1 Hg1 116.11(4) . .
Hg5 As1 Hg1 115.18(6) . .
Hg3 As2 Hg7 108.75(5) . 4_545
Hg3 As2 Hg2 107.15(5) . .
Hg7 As2 Hg2 109.15(4) 4_545 .
Hg3 As2 Hg5 113.27(5) . 4_655
Hg7 As2 Hg5 113.88(5) 4_545 4_655
Hg2 As2 Hg5 104.29(5) . 4_655
Hg8 As3 Hg7 104.43(5) . .
Hg8 As3 Hg6 107.65(5) . .
Hg7 As3 Hg6 99.46(4) . .
Hg8 As3 Hg1 125.93(5) . .
Hg7 As3 Hg1 102.68(5) . .
Hg6 As3 Hg1 112.82(6) . .
Hg9 As4 Hg8 109.83(4) . 1_545
Hg9 As4 Hg4 103.36(5) . .
Hg8 As4 Hg4 109.49(5) 1_545 .
Hg9 As4 Hg6 115.06(5) . 6_865
Hg8 As4 Hg6 105.95(5) 1_545 6_865
Hg4 As4 Hg6 113.12(4) . 6_865
Bi2 Cl1 Bi3 96.12(10) . .
Bi2 Cl3 Bi3 94.57(12) . .
Bi1 Cl6 Hg5 97.94(12) . .
Bi2 Cl9 Bi2 98.33(14) . 4
Bi1 Cl11 Bi1 92.27(9) . 6_765

loop_
_geom_bond_atom_site_label_1
_geom_bond_atom_site_label_2
_geom_bond_distance
_geom_bond_site_symmetry_2
Hg1 As1 2.4884(12) .
Hg1 As3 2.4973(12) .
Hg2 As1 2.4820(14) .
Hg2 As2 2.4871(14) .
Hg3 As2 2.4605(14) 4_645
Hg3 As2 2.4605(14) .
Hg4 As1 2.4802(14) .
Hg4 As4 2.4824(14) .
Hg5 As1 2.4877(12) .
Hg5 As2 2.4890(11) 4_545
Hg5 Cl6 2.935(4) .
Hg6 As3 2.4859(14) .
Hg6 As4 2.4870(12) 6_875
Hg7 As3 2.4810(12) .
Hg7 As2 2.4833(12) 4_655
Hg8 As3 2.4746(15) .
Hg8 As4 2.4811(15) 1_565
Hg9 As4 2.4745(11) 6_765
Hg9 As4 2.4745(11) .
Bi1 Cl10 2.539(3) .
Bi1 Cl6 2.656(4) .
Bi1 Cl12 2.694(5) .
Bi1 Cl11 2.725(3) .
Bi1 Cl2 2.735(4) .
Bi1 Cl11 2.985(3) 6_765
Bi2 Cl13 2.516(5) .
Bi2 Cl4 2.602(3) .
Bi2 Cl9 2.716(4) .
Bi2 Cl3 2.719(4) .
Bi2 Cl1 2.823(3) .
Bi2 Cl9 2.918(5) 4
Bi3 Cl5 2.503(3) .
Bi3 Cl7 2.562(5) .
Bi3 Cl8 2.647(4) .
Bi3 Cl1 2.905(3) .
Bi3 Cl3 3.071(4) .
As2 Hg7 2.4833(12) 4_545
As2 Hg5 2.4890(11) 4_655
As4 Hg8 2.4811(15) 1_545
As4 Hg6 2.4870(12) 6_865
Cl9 Bi2 2.918(5) 4
Cl11 Bi1 2.985(3) 6_765
